data_7003778
loop_
_publ_author_name
'Datta, Simmi'
'Gamer, Michael T.'
'Roesky, Peter W.'

_publ_section_title
;
 Aminotroponiminate calcium and strontium complexes
;
_journal_issue 21
_journal_name_full 'Dalton Transactions'
_journal_page_first 2839
_journal_page_last 2843
_journal_paper_doi 10.1039/b719552d
_journal_year 2008
_chemical_formula_moiety 'C42 H70 I2 N4 O4 Sr2, C4 H8 O'
_chemical_formula_sum 'C46 H78 I2 N4 O5 Sr2'
_chemical_formula_weight 1196.16
_chemical_name_systematic
;
?
;
_space_group_IT_number 14
_symmetry_cell_setting monoclinic
_symmetry_Int_Tables_number 14
_symmetry_space_group_name_Hall '-P 2yn'
_symmetry_space_group_name_H-M 'P 1 21/n 1'
_atom_sites_solution_hydrogens geom
_atom_sites_solution_primary direct
_atom_sites_solution_secondary difmap
_audit_creation_date 07-05-11
_audit_creation_method 'STOE X-RED'
_cell_angle_alpha 90.00
_cell_angle_beta 94.414(6)
_cell_angle_gamma 90.00
_cell_formula_units_Z 2
_cell_length_a 10.4224(9)
_cell_length_b 17.5826(10)
_cell_length_c 14.7213(11)
_cell_measurement_reflns_used 13094
_cell_measurement_temperature 200(2)
_cell_measurement_theta_max 29.58
_cell_measurement_theta_min 2.70
_cell_volume 2689.7(3)
_computing_cell_refinement 'STOE X-AREA, PLATON (A.L.Spek, 2005)'
_computing_data_collection 'STOE X-AREA'
_computing_data_reduction 'STOE X-RED, PLATON (A.L.Spek, 2005)'
_computing_molecular_graphics 'Diamond 2.1e'
_computing_publication_material 'X-STEP32, Microsoft Word'
_computing_structure_refinement 'SHELXL-97 (Sheldrick, 1997)'
_computing_structure_solution 'SHELXS-97 (Sheldrick, 1997)'
_diffrn_ambient_temperature 200(2)
_diffrn_measured_fraction_theta_full 0.989
_diffrn_measured_fraction_theta_max 0.989
_diffrn_measurement_device_type 'STOE IPDS 2T'
_diffrn_measurement_method 'area detector'
_diffrn_radiation_monochromator graphite
_diffrn_radiation_source 'fine-focus sealed tube'
_diffrn_radiation_type MoK\a
_diffrn_radiation_wavelength 0.71073
_diffrn_reflns_av_R_equivalents 0.0403
_diffrn_reflns_av_sigmaI/netI 0.0353
_diffrn_reflns_limit_h_max 10
_diffrn_reflns_limit_h_min -12
_diffrn_reflns_limit_k_max 19
_diffrn_reflns_limit_k_min -20
_diffrn_reflns_limit_l_max 17
_diffrn_reflns_limit_l_min -17
_diffrn_reflns_number 12147
_diffrn_reflns_theta_full 25.02
_diffrn_reflns_theta_max 25.02
_diffrn_reflns_theta_min 2.70
_exptl_absorpt_coefficient_mu 3.173
_exptl_absorpt_correction_T_max 0.3704
_exptl_absorpt_correction_T_min 0.3198
_exptl_absorpt_correction_type integration
_exptl_absorpt_process_details 'STOE X-RED & X-SHAPE'
_exptl_crystal_colour red
_exptl_crystal_density_diffrn 1.477
_exptl_crystal_density_method 'not measured'
_exptl_crystal_description prism
_exptl_crystal_F_000 1208
_exptl_crystal_size_max 0.497
_exptl_crystal_size_mid 0.473
_exptl_crystal_size_min 0.441
_refine_diff_density_max 0.879
_refine_diff_density_min -0.662
_refine_diff_density_rms 0.083
_refine_ls_extinction_method none
_refine_ls_goodness_of_fit_ref 1.031
_refine_ls_hydrogen_treatment constr
_refine_ls_matrix_type full
_refine_ls_number_parameters 258
_refine_ls_number_reflns 4708
_refine_ls_number_restraints 0
_refine_ls_restrained_S_all 1.031
_refine_ls_R_factor_all 0.0531
_refine_ls_R_factor_gt 0.0367
_refine_ls_shift/su_max 0.000
_refine_ls_shift/su_mean 0.000
_refine_ls_structure_factor_coef Fsqd
_refine_ls_weighting_details 'calc w=1/[\s^2^(Fo^2^)+(0.0397P)^2^+2.9115P] where P=(Fo^2^+2Fc^2^)/3'
_refine_ls_weighting_scheme calc
_refine_ls_wR_factor_gt 0.0794
_refine_ls_wR_factor_ref 0.0847
_reflns_number_gt 3684
_reflns_number_total 4708
_reflns_threshold_expression >2sigma(I)
_cod_data_source_file b719552d.txt
_cod_data_source_block 2
_cod_original_sg_symbol_H-M 'P 21/n'
_cod_database_code 7003778

loop_
_symmetry_equiv_pos_as_xyz
'x, y, z'
'-x+1/2, y+1/2, -z+1/2'
'-x, -y, -z'
'x-1/2, -y-1/2, z-1/2'

loop_
_atom_site_label
_atom_site_type_symbol
_atom_site_fract_x
_atom_site_fract_y
_atom_site_fract_z
_atom_site_U_iso_or_equiv
_atom_site_adp_type
_atom_site_occupancy
_atom_site_symmetry_multiplicity
_atom_site_calc_flag
_atom_site_refinement_flags
_atom_site_disorder_assembly
_atom_site_disorder_group
C1 C -0.2235(4) 0.1836(2) 0.2820(3) 0.0284(9) Uani 1 1 d . B .
C2 C -0.3274(5) 0.2270(3) 0.3118(3) 0.0400(10) Uani 1 1 d . . .
H2 H -0.3833 0.2467 0.2635 0.048 Uiso 1 1 calc R . .
C3 C -0.3629(5) 0.2461(3) 0.3973(3) 0.0474(12) Uani 1 1 d . . .
H3 H -0.4433 0.2714 0.3980 0.057 Uiso 1 1 calc R . .
C4 C -0.2990(5) 0.2340(3) 0.4824(3) 0.0475(13) Uani 1 1 d . . .
H4 H -0.3349 0.2559 0.5337 0.057 Uiso 1 1 calc R . .
C5 C -0.1880(5) 0.1926(3) 0.4979(3) 0.0428(12) Uani 1 1 d . . .
H5 H -0.1489 0.1958 0.5582 0.051 Uiso 1 1 calc R . .
C6 C -0.1239(5) 0.1471(3) 0.4397(3) 0.0361(10) Uani 1 1 d . . .
H6 H -0.0484 0.1238 0.4671 0.043 Uiso 1 1 calc R . .
C7 C -0.1514(4) 0.1287(2) 0.3443(2) 0.0270(9) Uani 1 1 d . B .
C8 C -0.2463(5) 0.2418(3) 0.1338(3) 0.0392(11) Uani 1 1 d . . .
H8 H -0.2749 0.2860 0.1699 0.047 Uiso 1 1 calc R . .
C9 C -0.3614(5) 0.2101(3) 0.0764(3) 0.0550(14) Uani 1 1 d . . .
H9A H -0.3348 0.1656 0.0426 0.082 Uiso 1 1 calc R . .
H9B H -0.3954 0.2491 0.0335 0.082 Uiso 1 1 calc R . .
H9C H -0.4283 0.1952 0.1162 0.082 Uiso 1 1 calc R . .
C10 C -0.1435(6) 0.2685(3) 0.0728(3) 0.0503(13) Uani 1 1 d . . .
H10A H -0.0703 0.2893 0.1105 0.075 Uiso 1 1 calc R . .
H10B H -0.1794 0.3078 0.0312 0.075 Uiso 1 1 calc R . .
H10C H -0.1146 0.2253 0.0374 0.075 Uiso 1 1 calc R . .
C11 C -0.0475(4) 0.0072(2) 0.3648(2) 0.0335(10) Uani 1 1 d . . .
H11 H -0.0773 0.0128 0.4275 0.040 Uiso 1 1 calc R . .
C12 C -0.0919(6) -0.0688(3) 0.3265(3) 0.0487(12) Uani 1 1 d . . .
H12A H -0.1862 -0.0708 0.3219 0.073 Uiso 1 1 calc R . .
H12B H -0.0577 -0.1095 0.3670 0.073 Uiso 1 1 calc R . .
H12C H -0.0607 -0.0756 0.2660 0.073 Uiso 1 1 calc R . .
C13 C 0.0979(5) 0.0127(3) 0.3705(3) 0.0467(12) Uani 1 1 d . . .
H13A H 0.1278 0.0089 0.3091 0.070 Uiso 1 1 calc R . .
H13B H 0.1351 -0.0288 0.4083 0.070 Uiso 1 1 calc R . .
H13C H 0.1249 0.0616 0.3976 0.070 Uiso 1 1 calc R . .
C14 C -0.3100(7) -0.0708(4) 0.0731(4) 0.0734(19) Uani 1 1 d . . .
H14A H -0.2346 -0.1052 0.0777 0.088 Uiso 1 1 calc R . .
H14B H -0.3289 -0.0568 0.0083 0.088 Uiso 1 1 calc R . .
C15 C -0.4208(8) -0.1089(5) 0.1072(6) 0.098(3) Uani 1 1 d . . .
H15A H -0.4938 -0.1089 0.0601 0.118 Uiso 1 1 calc R . .
H15B H -0.3991 -0.1622 0.1235 0.118 Uiso 1 1 calc R . .
C16 C -0.4544(8) -0.0676(5) 0.1865(6) 0.095(2) Uani 1 1 d . . .
H16A H -0.4216 -0.0940 0.2430 0.114 Uiso 1 1 calc R . .
H16B H -0.5489 -0.0622 0.1867 0.114 Uiso 1 1 calc R . .
C17 C -0.3919(5) 0.0087(3) 0.1797(4) 0.0582(14) Uani 1 1 d . . .
H17A H -0.4524 0.0456 0.1490 0.070 Uiso 1 1 calc R . .
H17B H -0.3634 0.0284 0.2409 0.070 Uiso 1 1 calc R . .
C18 C 0.1307(6) 0.2125(3) 0.2462(4) 0.0595(15) Uani 1 1 d . . .
H18A H 0.0783 0.2012 0.2979 0.071 Uiso 1 1 calc R A 1
H18B H 0.0945 0.2578 0.2135 0.071 Uiso 1 1 calc R A 1
C19A C 0.271(2) 0.2257(12) 0.2796(14) 0.080(6) Uiso 0.40 1 d P B 1
H19A H 0.2786 0.2422 0.3441 0.096 Uiso 0.40 1 calc PR B 1
H19B H 0.3108 0.2646 0.2421 0.096 Uiso 0.40 1 calc PR B 1
C20A C 0.3369(14) 0.1445(9) 0.2684(9) 0.048(3) Uiso 0.40 1 d P B 1
H20A H 0.4309 0.1481 0.2637 0.058 Uiso 0.40 1 calc PR B 1
H20B H 0.3181 0.1085 0.3173 0.058 Uiso 0.40 1 calc PR B 1
C19B C 0.2491(10) 0.2061(7) 0.3095(7) 0.058(3) Uiso 0.60 1 d P B 2
H19C H 0.2741 0.2557 0.3374 0.070 Uiso 0.60 1 calc PR B 2
H19D H 0.2387 0.1681 0.3581 0.070 Uiso 0.60 1 calc PR B 2
C20B C 0.3416(12) 0.1806(8) 0.2456(8) 0.073(3) Uiso 0.60 1 d P B 2
H20C H 0.4150 0.1539 0.2782 0.087 Uiso 0.60 1 calc PR B 2
H20D H 0.3748 0.2243 0.2121 0.087 Uiso 0.60 1 calc PR B 2
C21 C 0.2654(5) 0.1264(3) 0.1803(4) 0.0528(13) Uani 1 1 d . . .
H21A H 0.3028 0.1545 0.1304 0.063 Uiso 1 1 calc R B 1
H21B H 0.2711 0.0713 0.1675 0.063 Uiso 1 1 calc R B 1
N1 N -0.1907(3) 0.18380(19) 0.1965(2) 0.0282(7) Uani 1 1 d . B .
N2 N -0.1062(3) 0.06797(19) 0.3062(2) 0.0285(7) Uani 1 1 d . B .
O1 O -0.2832(3) -0.00408(19) 0.1266(2) 0.0424(8) Uani 1 1 d . B .
O2 O 0.1334(3) 0.14815(19) 0.1857(2) 0.0412(8) Uani 1 1 d . B .
I I 0.12110(3) -0.073299(17) 0.090970(16) 0.03619(10) Uani 1 1 d . . .
Sr Sr -0.07244(3) 0.07012(2) 0.13653(2) 0.02612(11) Uani 1 1 d . . .
C22 C -0.0828(14) 0.5234(9) 0.0388(10) 0.175(5) Uiso 1 1 d . . .
H22A H -0.1413 0.5636 0.0581 0.210 Uiso 1 1 calc R . .
H22B H -0.1284 0.4741 0.0404 0.210 Uiso 1 1 calc R . .
C23 C 0.0470(17) 0.4604(10) 0.0596(11) 0.194(6) Uiso 1 1 d . . .
H23A H -0.0275 0.4254 0.0584 0.233 Uiso 1 1 calc R . .
H23B H 0.1204 0.4362 0.0952 0.233 Uiso 1 1 calc R . .
O3 O 0.020(3) 0.521(2) 0.095(2) 0.297(14) Uiso 0.50 1 d P . .

loop_
_atom_site_aniso_label
_atom_site_aniso_U_11
_atom_site_aniso_U_22
_atom_site_aniso_U_33
_atom_site_aniso_U_23
_atom_site_aniso_U_13
_atom_site_aniso_U_12
C1 0.027(2) 0.027(2) 0.032(2) -0.0055(16) 0.0044(16) -0.0016(18)
C2 0.036(2) 0.044(3) 0.040(2) -0.007(2) 0.0041(18) 0.010(2)
C3 0.037(3) 0.052(3) 0.055(3) -0.016(2) 0.019(2) 0.006(2)
C4 0.055(3) 0.052(3) 0.039(2) -0.017(2) 0.021(2) -0.006(3)
C5 0.053(3) 0.047(3) 0.029(2) -0.0106(19) 0.010(2) -0.008(2)
C6 0.042(3) 0.038(3) 0.028(2) -0.0032(18) 0.0020(18) -0.003(2)
C7 0.029(2) 0.029(2) 0.0229(18) -0.0035(16) 0.0047(15) -0.0047(18)
C8 0.048(3) 0.034(3) 0.035(2) 0.0000(18) -0.0010(19) 0.015(2)
C9 0.047(3) 0.066(4) 0.050(3) -0.002(3) -0.011(2) 0.017(3)
C10 0.067(4) 0.043(3) 0.041(3) 0.014(2) 0.007(2) 0.005(3)
C11 0.046(3) 0.032(2) 0.0223(19) 0.0043(17) 0.0038(17) 0.000(2)
C12 0.066(3) 0.032(3) 0.047(3) 0.007(2) -0.004(2) -0.002(3)
C13 0.048(3) 0.052(3) 0.040(2) 0.011(2) 0.002(2) 0.004(2)
C14 0.081(5) 0.065(4) 0.077(4) -0.035(3) 0.028(3) -0.029(4)
C15 0.077(5) 0.078(5) 0.143(7) -0.045(5) 0.032(5) -0.032(4)
C16 0.080(5) 0.100(6) 0.107(6) -0.018(5) 0.029(4) -0.043(5)
C17 0.043(3) 0.062(4) 0.072(3) -0.019(3) 0.018(3) -0.010(3)
C18 0.059(4) 0.056(4) 0.063(3) -0.025(3) 0.003(3) -0.010(3)
C21 0.041(3) 0.059(4) 0.058(3) -0.007(3) 0.006(2) -0.007(3)
N1 0.035(2) 0.0245(17) 0.0253(16) -0.0002(13) 0.0009(14) 0.0050(15)
N2 0.0354(19) 0.0278(18) 0.0224(15) 0.0013(13) 0.0031(13) 0.0007(16)
O1 0.0404(18) 0.0455(19) 0.0419(16) -0.0131(15) 0.0072(14) -0.0082(16)
O2 0.0352(18) 0.050(2) 0.0381(15) -0.0120(15) 0.0015(13) -0.0091(15)
I 0.04635(19) 0.03553(17) 0.02657(14) -0.00120(11) 0.00190(11) 0.01098(14)
Sr 0.0298(2) 0.0271(2) 0.02153(18) -0.00376(15) 0.00222(14) 0.00182(17)

loop_
_atom_type_symbol
_atom_type_description
_atom_type_scat_dispersion_real
_atom_type_scat_dispersion_imag
_atom_type_scat_source
C C 0.0033 0.0016 'International Tables Vol C Tables 4.2.6.8 and 6.1.1.4'
H H 0.0000 0.0000 'International Tables Vol C Tables 4.2.6.8 and 6.1.1.4'
N N 0.0061 0.0033 'International Tables Vol C Tables 4.2.6.8 and 6.1.1.4'
O O 0.0106 0.0060 'International Tables Vol C Tables 4.2.6.8 and 6.1.1.4'
I I -0.4742 1.8119 'International Tables Vol C Tables 4.2.6.8 and 6.1.1.4'
Sr Sr -1.5307 3.2498 'International Tables Vol C Tables 4.2.6.8 and 6.1.1.4'

loop_
_geom_angle_atom_site_label_1
_geom_angle_atom_site_label_2
_geom_angle_atom_site_label_3
_geom_angle
_geom_angle_site_symmetry_1
_geom_angle_site_symmetry_3
_geom_angle_publ_flag
N1 C1 C2 123.2(4) . . ?
N1 C1 C7 115.5(4) . . ?
C2 C1 C7 121.0(4) . . ?
N1 C1 Sr 40.6(2) . . ?
C2 C1 Sr 155.5(3) . . ?
C7 C1 Sr 76.9(2) . . ?
C3 C2 C1 132.5(4) . . ?
C2 C3 C4 129.9(5) . . ?
C5 C4 C3 124.8(4) . . ?
C4 C5 C6 130.3(4) . . ?
C5 C6 C7 131.4(4) . . ?
N2 C7 C6 123.1(4) . . ?
N2 C7 C1 116.3(3) . . ?
C6 C7 C1 120.3(4) . . ?
N2 C7 Sr 41.00(18) . . ?
C6 C7 Sr 154.1(3) . . ?
C1 C7 Sr 77.7(2) . . ?
N1 C8 C9 110.7(4) . . ?
N1 C8 C10 108.9(4) . . ?
C9 C8 C10 110.3(4) . . ?
N2 C11 C12 108.7(3) . . ?
N2 C11 C13 110.7(4) . . ?
C12 C11 C13 110.7(4) . . ?
O1 C14 C15 108.3(5) . . ?
C16 C15 C14 107.2(6) . . ?
C15 C16 C17 105.2(6) . . ?
O1 C17 C16 105.1(5) . . ?
O2 C18 C19B 105.8(6) . . ?
O2 C18 C19A 104.8(9) . . ?
C19B C18 C19A 23.5(8) . . ?
C18 C19A C20A 103.9(13) . . ?
C21 C20A C19A 95.2(11) . . ?
C20B C19B C18 100.1(8) . . ?
C19B C20B C21 105.0(9) . . ?
O2 C21 C20A 108.3(6) . . ?
O2 C21 C20B 104.6(6) . . ?
C20A C21 C20B 27.7(6) . . ?
C1 N1 C8 118.8(4) . . ?
C1 N1 Sr 119.6(3) . . ?
C8 N1 Sr 120.5(2) . . ?
C7 N2 C11 119.0(3) . . ?
C7 N2 Sr 119.3(2) . . ?
C11 N2 Sr 120.1(2) . . ?
C14 O1 C17 107.3(4) . . ?
C14 O1 Sr 125.7(3) . . ?
C17 O1 Sr 126.8(3) . . ?
C21 O2 C18 107.9(4) . . ?
C21 O2 Sr 128.1(3) . . ?
C18 O2 Sr 122.0(3) . . ?
Sr I Sr 98.126(11) . 3 ?
N1 Sr N2 64.16(10) . . ?
N1 Sr O1 89.06(11) . . ?
N2 Sr O1 82.25(10) . . ?
N1 Sr O2 84.27(11) . . ?
N2 Sr O2 84.74(10) . . ?
O1 Sr O2 166.94(9) . . ?
N1 Sr I 169.41(7) . . ?
N2 Sr I 108.51(8) . . ?
O1 Sr I 97.67(8) . . ?
O2 Sr I 87.48(7) . . ?
N1 Sr I 107.11(7) . 3 ?
N2 Sr I 163.41(8) . 3 ?
O1 Sr I 83.56(7) . 3 ?
O2 Sr I 109.13(7) . 3 ?
I Sr I 81.872(11) . 3 ?
N1 Sr C7 44.71(10) . . ?
N2 Sr C7 19.73(10) . . ?
O1 Sr C7 86.51(9) . . ?
O2 Sr C7 80.85(9) . . ?
I Sr C7 127.23(7) . . ?
I Sr C7 150.35(7) 3 . ?
N1 Sr C1 19.87(10) . . ?
N2 Sr C1 44.46(10) . . ?
O1 Sr C1 84.12(10) . . ?
O2 Sr C1 85.84(10) . . ?
I Sr C1 152.65(7) . . ?
I Sr C1 125.32(7) 3 . ?
C7 Sr C1 25.42(9) . . ?
O3 C22 C23 111(2) . 3_565 ?
O3 C23 C22 108(2) . 3_565 ?
C23 O3 C22 88(3) . . ?

loop_
_geom_bond_atom_site_label_1
_geom_bond_atom_site_label_2
_geom_bond_distance
_geom_bond_site_symmetry_2
_geom_bond_publ_flag
C1 N1 1.328(5) . ?
C1 C2 1.422(6) . ?
C1 C7 1.493(6) . ?
C1 Sr 3.400(4) . ?
C2 C3 1.379(6) . ?
C3 C4 1.390(7) . ?
C4 C5 1.370(7) . ?
C5 C6 1.381(6) . ?
C6 C7 1.447(5) . ?
C7 N2 1.312(5) . ?
C7 Sr 3.389(4) . ?
C8 N1 1.465(5) . ?
C8 C9 1.519(7) . ?
C8 C10 1.524(7) . ?
C11 N2 1.477(5) . ?
C11 C12 1.509(6) . ?
C11 C13 1.515(6) . ?
C14 O1 1.429(6) . ?
C14 C15 1.456(9) . ?
C15 C16 1.441(10) . ?
C16 C17 1.497(9) . ?
C17 O1 1.443(6) . ?
C18 O2 1.441(6) . ?
C18 C19B 1.492(12) . ?
C18 C19A 1.52(2) . ?
C19A C20A 1.60(2) . ?
C20A C21 1.481(14) . ?
C19B C20B 1.468(16) . ?
C20B C21 1.531(12) . ?
C21 O2 1.435(6) . ?
N1 Sr 2.542(3) . ?
N2 Sr 2.549(3) . ?
O1 Sr 2.549(3) . ?
O2 Sr 2.602(3) . ?
I Sr 3.3296(5) . ?
I Sr 3.3489(5) 3 ?
Sr I 3.3489(5) 3 ?
C22 O3 1.30(3) . ?
C22 C23 1.549(17) 3_565 ?
C23 O3 1.23(3) . ?
C23 C22 1.549(17) 3_565 ?

loop_
_geom_torsion_atom_site_label_1
_geom_torsion_atom_site_label_2
_geom_torsion_atom_site_label_3
_geom_torsion_atom_site_label_4
_geom_torsion
_geom_torsion_site_symmetry_1
_geom_torsion_site_symmetry_2
_geom_torsion_site_symmetry_3
_geom_torsion_site_symmetry_4
_geom_torsion_publ_flag
N1 C1 C2 C3 -166.2(5) . . . . ?
C7 C1 C2 C3 19.5(8) . . . . ?
Sr C1 C2 C3 152.6(5) . . . . ?
C1 C2 C3 C4 6.9(10) . . . . ?
C2 C3 C4 C5 -6.3(9) . . . . ?
C3 C4 C5 C6 -9.1(9) . . . . ?
C4 C5 C6 C7 0.7(9) . . . . ?
C5 C6 C7 N2 -158.2(5) . . . . ?
C5 C6 C7 C1 28.1(7) . . . . ?
C5 C6 C7 Sr 157.8(5) . . . . ?
N1 C1 C7 N2 -27.1(5) . . . . ?
C2 C1 C7 N2 147.6(4) . . . . ?
Sr C1 C7 N2 -14.3(3) . . . . ?
N1 C1 C7 C6 147.1(4) . . . . ?
C2 C1 C7 C6 -38.2(6) . . . . ?
Sr C1 C7 C6 159.9(4) . . . . ?
N1 C1 C7 Sr -12.8(3) . . . . ?
C2 C1 C7 Sr 161.9(4) . . . . ?
O1 C14 C15 C16 -4.4(10) . . . . ?
C14 C15 C16 C17 18.7(10) . . . . ?
C15 C16 C17 O1 -26.2(8) . . . . ?
O2 C18 C19A C20A -24.4(15) . . . . ?
C19B C18 C19A C20A 71(2) . . . . ?
C18 C19A C20A C21 39.8(15) . . . . ?
O2 C18 C19B C20B 39.7(10) . . . . ?
C19A C18 C19B C20B -51(2) . . . . ?
C18 C19B C20B C21 -37.5(11) . . . . ?
C19A C20A C21 O2 -42.9(12) . . . . ?
C19A C20A C21 C20B 43.8(15) . . . . ?
C19B C20B C21 O2 22.9(11) . . . . ?
C19B C20B C21 C20A -78.7(17) . . . . ?
C2 C1 N1 C8 12.3(6) . . . . ?
C7 C1 N1 C8 -173.1(4) . . . . ?
Sr C1 N1 C8 167.4(5) . . . . ?
C2 C1 N1 Sr -155.2(3) . . . . ?
C7 C1 N1 Sr 19.4(5) . . . . ?
C9 C8 N1 C1 -97.4(5) . . . . ?
C10 C8 N1 C1 141.2(4) . . . . ?
C9 C8 N1 Sr 69.9(5) . . . . ?
C10 C8 N1 Sr -51.4(5) . . . . ?
C6 C7 N2 C11 13.2(6) . . . . ?
C1 C7 N2 C11 -172.8(3) . . . . ?
Sr C7 N2 C11 165.6(5) . . . . ?
C6 C7 N2 Sr -152.4(3) . . . . ?
C1 C7 N2 Sr 21.5(5) . . . . ?
C12 C11 N2 C7 138.0(4) . . . . ?
C13 C11 N2 C7 -100.1(4) . . . . ?
C12 C11 N2 Sr -56.5(4) . . . . ?
C13 C11 N2 Sr 65.4(4) . . . . ?
C15 C14 O1 C17 -12.5(8) . . . . ?
C15 C14 O1 Sr 162.2(5) . . . . ?
C16 C17 O1 C14 23.7(7) . . . . ?
C16 C17 O1 Sr -150.9(4) . . . . ?
C20A C21 O2 C18 31.0(8) . . . . ?
C20B C21 O2 C18 2.4(7) . . . . ?
C20A C21 O2 Sr -133.3(7) . . . . ?
C20B C21 O2 Sr -161.9(5) . . . . ?
C19B C18 O2 C21 -26.6(7) . . . . ?
C19A C18 O2 C21 -2.2(10) . . . . ?
C19B C18 O2 Sr 138.9(6) . . . . ?
C19A C18 O2 Sr 163.3(9) . . . . ?
C1 N1 Sr N2 -6.7(3) . . . . ?
C8 N1 Sr N2 -173.9(4) . . . . ?
C1 N1 Sr O1 75.2(3) . . . . ?
C8 N1 Sr O1 -92.1(3) . . . . ?
C1 N1 Sr O2 -93.6(3) . . . . ?
C8 N1 Sr O2 99.2(3) . . . . ?
C1 N1 Sr I -54.6(6) . . . . ?
C8 N1 Sr I 138.2(4) . . . . ?
C1 N1 Sr I 158.1(3) . . . 3 ?
C8 N1 Sr I -9.1(3) . . . 3 ?
C1 N1 Sr C7 -10.8(3) . . . . ?
C8 N1 Sr C7 -178.1(4) . . . . ?
C8 N1 Sr C1 -167.2(5) . . . . ?
C7 N2 Sr N1 -8.7(3) . . . . ?
C11 N2 Sr N1 -174.1(3) . . . . ?
C7 N2 Sr O1 -101.4(3) . . . . ?
C11 N2 Sr O1 93.1(3) . . . . ?
C7 N2 Sr O2 77.5(3) . . . . ?
C11 N2 Sr O2 -88.0(3) . . . . ?
C7 N2 Sr I 163.1(3) . . . . ?
C11 N2 Sr I -2.4(3) . . . . ?
C7 N2 Sr I -70.0(4) . . . 3 ?
C11 N2 Sr I 124.6(3) . . . 3 ?
C11 N2 Sr C7 -165.5(5) . . . . ?
C7 N2 Sr C1 -11.9(3) . . . . ?
C11 N2 Sr C1 -177.4(4) . . . . ?
C14 O1 Sr N1 160.8(5) . . . . ?
C17 O1 Sr N1 -25.5(4) . . . . ?
C14 O1 Sr N2 -135.1(5) . . . . ?
C17 O1 Sr N2 38.5(4) . . . . ?
C14 O1 Sr O2 -140.0(5) . . . . ?
C17 O1 Sr O2 33.7(7) . . . . ?
C14 O1 Sr I -27.4(5) . . . . ?
C17 O1 Sr I 146.3(4) . . . . ?
C14 O1 Sr I 53.5(4) . . . 3 ?
C17 O1 Sr I -132.9(4) . . . 3 ?
C14 O1 Sr C7 -154.5(5) . . . . ?
C17 O1 Sr C7 19.2(4) . . . . ?
C14 O1 Sr C1 -179.9(5) . . . . ?
C17 O1 Sr C1 -6.2(4) . . . . ?
C21 O2 Sr N1 178.0(4) . . . . ?
C18 O2 Sr N1 15.7(4) . . . . ?
C21 O2 Sr N2 113.5(4) . . . . ?
C18 O2 Sr N2 -48.8(4) . . . . ?
C21 O2 Sr O1 118.3(5) . . . . ?
C18 O2 Sr O1 -44.0(7) . . . . ?
C21 O2 Sr I 4.6(4) . . . . ?
C18 O2 Sr I -157.7(4) . . . . ?
C21 O2 Sr I -75.9(4) . . . 3 ?
C18 O2 Sr I 121.8(4) . . . 3 ?
C21 O2 Sr C7 133.0(4) . . . . ?
C18 O2 Sr C7 -29.3(4) . . . . ?
C21 O2 Sr C1 158.1(4) . . . . ?
C18 O2 Sr C1 -4.2(4) . . . . ?
Sr I Sr N1 -148.6(4) 3 . . . ?
Sr I Sr N2 166.68(8) 3 . . . ?
Sr I Sr O1 82.33(7) 3 . . . ?
Sr I Sr O2 -109.73(7) 3 . . . ?
Sr I Sr I 0.0 3 . . 3 ?
Sr I Sr C7 173.77(9) 3 . . . ?
Sr I Sr C1 174.36(15) 3 . . . ?
N2 C7 Sr N1 168.9(4) . . . . ?
C6 C7 Sr N1 -128.6(7) . . . . ?
C1 C7 Sr N1 8.6(2) . . . . ?
C6 C7 Sr N2 62.5(7) . . . . ?
C1 C7 Sr N2 -160.3(4) . . . . ?
N2 C7 Sr O1 76.7(3) . . . . ?
C6 C7 Sr O1 139.2(7) . . . . ?
C1 C7 Sr O1 -83.6(2) . . . . ?
N2 C7 Sr O2 -100.0(3) . . . . ?
C6 C7 Sr O2 -37.5(7) . . . . ?
C1 C7 Sr O2 99.7(2) . . . . ?
N2 C7 Sr I -20.3(3) . . . . ?
C6 C7 Sr I 42.2(7) . . . . ?
C1 C7 Sr I 179.38(18) . . . . ?
N2 C7 Sr I 147.2(3) . . . 3 ?
C6 C7 Sr I -150.3(6) . . . 3 ?
C1 C7 Sr I -13.2(3) . . . 3 ?
N2 C7 Sr C1 160.3(4) . . . . ?
C6 C7 Sr C1 -137.1(8) . . . . ?
C2 C1 Sr N1 57.9(7) . . . . ?
C7 C1 Sr N1 -162.1(4) . . . . ?
N1 C1 Sr N2 171.4(4) . . . . ?
C2 C1 Sr N2 -130.7(8) . . . . ?
C7 C1 Sr N2 9.3(2) . . . . ?
N1 C1 Sr O1 -103.7(3) . . . . ?
C2 C1 Sr O1 -45.8(7) . . . . ?
C7 C1 Sr O1 94.3(2) . . . . ?
N1 C1 Sr O2 84.7(3) . . . . ?
C2 C1 Sr O2 142.6(7) . . . . ?
C7 C1 Sr O2 -77.4(2) . . . . ?
N1 C1 Sr I 161.0(2) . . . . ?
C2 C1 Sr I -141.1(7) . . . . ?
C7 C1 Sr I -1.1(3) . . . . ?
N1 C1 Sr I -25.9(3) . . . 3 ?
C2 C1 Sr I 32.0(8) . . . 3 ?
C7 C1 Sr I 172.06(18) . . . 3 ?
N1 C1 Sr C7 162.1(4) . . . . ?
C2 C1 Sr C7 -140.0(8) . . . . ?
C22 C23 O3 C22 69(2) 3_565 . . . ?
C23 C22 O3 C23 -71(3) 3_565 . . . ?
